data_2011054
loop_
_publ_author_name
'Lodeiro, Carlos'
'Bastida, Rufina'
'Mac\'ias, Alejandro'
'Rodr\'iguez, Adolfo'
'Saint-Maurice, Andre'

_publ_section_title
;
 Two hydrochlorides of
 7-methyl-3,7,11,17-tetraazabicyclo[11.3.1]heptadeca-1(17),13,15-triene
;
_journal_issue 6
_journal_name_full 'Acta Crystallographica Section C'
_journal_page_first e255
_journal_page_last e256
_journal_paper_doi 10.1107/S0108270100006065
_journal_volume 56
_journal_year 2000
_chemical_formula_iupac 'C14 H27 N4 3+, 2.826Cl 1-, 0.174N1 O3 1-'
_chemical_formula_moiety 'C14 H27 N4 3+, 2.826Cl 1-, 0.174N1 O3 1-'
_chemical_formula_sum 'C14 H27 Cl2.826 N4.174 O0.522'
_chemical_formula_weight 362.37
_chemical_name_systematic
;
7-Methyl-3,7,11,17-tetraazabicyclo[11.3.1]-heptadeca-1(17),13,15-triene
trihydrochloride
;
_space_group_IT_number 14
_symmetry_cell_setting monoclinic
_symmetry_space_group_name_Hall '-P 2yn'
_symmetry_space_group_name_H-M 'P 1 21/n 1'
_audit_creation_method SHELXL-97
_cell_angle_alpha 90.00
_cell_angle_beta 93.9033(13)
_cell_angle_gamma 90.00
_cell_formula_units_Z 4
_cell_length_a 10.7592(3)
_cell_length_b 10.8825(3)
_cell_length_c 15.4988(3)
_cell_measurement_reflns_used 4178
_cell_measurement_temperature 293(2)
_cell_measurement_theta_max 56.6
_cell_measurement_theta_min 3
_cell_volume 1810.50(8)
_computing_cell_refinement SMART
_computing_data_collection 'SMART (Siemens, 1994)'
_computing_data_reduction 'SAINT (Siemens, 1995)'
_computing_publication_material SHELXL97
_computing_structure_refinement 'SHELXL97 (Sheldrick, 1997)'
_computing_structure_solution 'SHELXS97 (Sheldrick, 1990)'
_diffrn_ambient_temperature 293(2)
_diffrn_measured_fraction_theta_full .943
_diffrn_measured_fraction_theta_max .943
_diffrn_measurement_device_type 'Siemens CCD SMART'
_diffrn_measurement_method \w
_diffrn_radiation_monochromator graphite
_diffrn_radiation_source 'fine-focus sealed tube'
_diffrn_radiation_type MoK\a
_diffrn_radiation_wavelength .71073
_diffrn_reflns_av_R_equivalents .056
_diffrn_reflns_av_sigmaI/netI .0881
_diffrn_reflns_limit_h_max 13
_diffrn_reflns_limit_h_min -11
_diffrn_reflns_limit_k_max 5
_diffrn_reflns_limit_k_min -14
_diffrn_reflns_limit_l_max 20
_diffrn_reflns_limit_l_min -20
_diffrn_reflns_number 9674
_diffrn_reflns_theta_full 28.29
_diffrn_reflns_theta_max 28.29
_diffrn_reflns_theta_min 2.23
_diffrn_standards_decay_% -1.97
_exptl_absorpt_coefficient_mu .484
_exptl_absorpt_correction_T_max .953
_exptl_absorpt_correction_T_min .868
_exptl_absorpt_correction_type empirical
_exptl_absorpt_process_details '(SADABS; Sheldrick, 1996)'
_exptl_crystal_colour colourless
_exptl_crystal_density_diffrn 1.329
_exptl_crystal_density_method 'not measured'
_exptl_crystal_description irregular
_exptl_crystal_F_000 770
_exptl_crystal_size_max .30
_exptl_crystal_size_mid .15
_exptl_crystal_size_min .10
_refine_diff_density_max .333
_refine_diff_density_min -.246
_refine_ls_extinction_method none
_refine_ls_goodness_of_fit_ref .984
_refine_ls_hydrogen_treatment mixed
_refine_ls_matrix_type full
_refine_ls_number_parameters 224
_refine_ls_number_reflns 4252
_refine_ls_number_restraints 6
_refine_ls_restrained_S_all .984
_refine_ls_R_factor_all .117
_refine_ls_R_factor_gt .054
_refine_ls_shift/su_max .053
_refine_ls_shift/su_mean .004
_refine_ls_structure_factor_coef Fsqd
_refine_ls_weighting_details 'w = 1/[\s^2^(Fo^2^)+(0.0457P)^2^] where P = (Fo^2^+2Fc^2^)/3'
_refine_ls_weighting_scheme calc
_refine_ls_wR_factor_ref .122
_reflns_number_gt 2388
_reflns_number_total 4252
_reflns_threshold_expression I>2\s(I)
_cod_data_source_file qb0201.cif
_cod_data_source_block II
_cod_depositor_comments
;
The following automatic conversions were performed:

'_refine_ls_weighting_scheme' value 'calc w =
1/[\s^2^(Fo^2^)+(0.0457P)^2^] where P = (Fo^2^+2Fc^2^)/3' was changed
to 'calc'. New tag '_refine_ls_weighting_details' was created. The
value of the new tag was set to 'w = 1/[\s^2^(Fo^2^)+(0.0457P)^2^]
where P = (Fo^2^+2Fc^2^)/3'.

Automatic conversion script
Id: cif_fix_values 3143 2015-03-26 13:38:13Z robertas 
;
_cod_original_sg_symbol_H-M 'P 21/n'
_cod_database_code 2011054
_cod_database_fobs_code 2011054

loop_
_symmetry_equiv_pos_as_xyz
'x, y, z'
'x+1/2, -y+1/2, z+1/2'
'-x, -y, -z'
'-x-1/2, y-1/2, -z-1/2'

loop_
_atom_site_label
_atom_site_fract_x
_atom_site_fract_y
_atom_site_fract_z
_atom_site_U_iso_or_equiv
_atom_site_adp_type
_atom_site_calc_flag
_atom_site_refinement_flags
_atom_site_occupancy
_atom_site_disorder_assembly
_atom_site_disorder_group
_atom_site_type_symbol
Cl1 .76168(7) .91368(6) .08908(4) .0433(2) Uani d . 1 . . Cl
Cl2 .71122(7) .96745(7) .40628(4) .0471(2) Uani d . 1 . . Cl
Cl3 .71992(11) .98723(15) .76760(8) .0465(5) Uani d P .826(4) A 1 Cl
N5 .717(2) .973(4) .7695(17) .099(4) Uani d PD .174(4) A 2 N
O1 .7333(14) .9219(16) .7047(10) .099(4) Uani d PD .174(4) A 2 O
O2 .8004(15) .9904(15) .8194(11) .099(4) Uani d PD .174(4) A 2 O
O3 .6269(16) 1.0291(16) .7770(10) .099(4) Uani d PD .174(4) A 2 O
N1 .5643(2) .1747(2) .08888(14) .0414(6) Uani d . 1 . . N
N2 .7029(2) .1116(2) .23680(15) .0412(6) Uani d . 1 . . N
N3 .9915(2) .2649(2) .09213(15) .0373(6) Uani d . 1 . . N
N4 .6914(2) .1191(2) -.05944(16) .0417(6) Uani d . 1 . . N
C1 .5224(3) .2226(3) .01315(19) .0424(7) Uani d . 1 . . C
C2 .4484(3) .3264(3) .0066(2) .0497(8) Uani d . 1 . . C
H2 .4210 .3578 -.0472 .060 Uiso calc R 1 . . H
C3 .4162(3) .3824(3) .0817(2) .0534(9) Uani d . 1 . . C
H3 .3662 .4521 .0791 .064 Uiso calc R 1 . . H
C4 .4584(3) .3347(3) .1601(2) .0494(8) Uani d . 1 . . C
H4 .4375 .3711 .2115 .059 Uiso calc R 1 . . H
C5 .5328(3) .2310(3) .16112(18) .0403(7) Uani d . 1 . . C
C6 .5798(3) .1710(3) .24411(18) .0500(8) Uani d . 1 . . C
H6A .5868 .2323 .2896 .060 Uiso calc R 1 . . H
H6B .5201 .1097 .2602 .060 Uiso calc R 1 . . H
C7 .8040(3) .2022(3) .22812(18) .0424(7) Uani d . 1 . . C
H7A .8078 .2569 .2777 .051 Uiso calc R 1 . . H
H7B .7852 .2514 .1767 .051 Uiso calc R 1 . . H
C8 .9294(3) .1415(3) .22205(18) .0424(7) Uani d . 1 . . C
H8A .9189 .0682 .1867 .051 Uiso calc R 1 . . H
H8B .9609 .1161 .2795 .051 Uiso calc R 1 . . H
C9 1.0251(3) .2244(3) .18372(18) .0471(8) Uani d . 1 . . C
H9A 1.0365 .2969 .2199 .056 Uiso calc R 1 . . H
H9B 1.1042 .1814 .1853 .056 Uiso calc R 1 . . H
C10 .9667(3) .1594(3) .03129(18) .0428(7) Uani d . 1 . . C
H10A .9103 .1027 .0570 .051 Uiso calc R 1 . . H
H10B 1.0444 .1162 .0248 .051 Uiso calc R 1 . . H
C11 .9112(3) .1955(3) -.05761(18) .0503(8) Uani d . 1 . . C
H11A .9239 .1280 -.0969 .060 Uiso calc R 1 . . H
H11B .9574 .2654 -.0774 .060 Uiso calc R 1 . . H
C12 .7736(3) .2282(3) -.06457(19) .0474(8) Uani d . 1 . . C
H12A .7568 .2847 -.0184 .057 Uiso calc R 1 . . H
H12B .7539 .2700 -.1191 .057 Uiso calc R 1 . . H
C13 .5572(3) .1510(3) -.06484(18) .0497(8) Uani d . 1 . . C
H13A .5082 .0761 -.0695 .060 Uiso calc R 1 . . H
H13B .5376 .1993 -.1166 .060 Uiso calc R 1 . . H
C14 1.0954(3) .3446(3) .0638(2) .0641(10) Uani d . 1 . . C
H14A 1.1081 .4122 .1032 .096 Uiso calc R 1 . . H
H14B 1.0739 .3754 .0067 .096 Uiso calc R 1 . . H
H14C 1.1705 .2970 .0635 .096 Uiso calc R 1 . . H
H2NA .719(3) .064(3) .289(2) .077 Uiso d . 1 . . H
H2NB .700(3) .060(3) .186(2) .077 Uiso d . 1 . . H
H3N .923(3) .315(3) .097(2) .077 Uiso d . 1 . . H
H4NA .705(3) .061(3) -.111(2) .077 Uiso d . 1 . . H
H4NB .714(3) .078(3) -.008(2) .077 Uiso d . 1 . . H

loop_
_atom_site_aniso_label
_atom_site_aniso_U_11
_atom_site_aniso_U_22
_atom_site_aniso_U_33
_atom_site_aniso_U_12
_atom_site_aniso_U_13
_atom_site_aniso_U_23
Cl1 .0421(5) .0365(4) .0523(4) -.0002(3) .0098(3) -.0019(3)
Cl2 .0627(6) .0369(4) .0423(4) -.0108(4) .0081(3) .0011(3)
Cl3 .0474(9) .0487(7) .0441(6) .0019(5) .0085(5) -.0043(5)
N5 .110(10) .092(8) .094(8) .021(6) .002(6) -.035(6)
O1 .110(10) .092(8) .094(8) .021(6) .002(6) -.035(6)
O2 .110(10) .092(8) .094(8) .021(6) .002(6) -.035(6)
O3 .110(10) .092(8) .094(8) .021(6) .002(6) -.035(6)
N1 .0369(15) .0451(15) .0429(13) .0059(12) .0072(11) .0002(11)
N2 .0467(17) .0404(15) .0374(13) -.0034(13) .0095(12) .0044(11)
N3 .0327(15) .0346(13) .0458(13) -.0031(11) .0114(11) -.0026(11)
N4 .0377(17) .0477(16) .0401(13) .0038(13) .0048(11) -.0016(12)
C1 .0293(18) .0470(18) .0509(18) .0041(14) .0021(14) -.0005(14)
C2 .039(2) .0478(19) .062(2) .0056(16) -.0025(15) .0057(16)
C3 .038(2) .0385(18) .083(3) .0084(15) .0039(17) -.0028(17)
C4 .0371(19) .0482(19) .065(2) .0018(16) .0171(16) -.0122(16)
C5 .0297(18) .0422(17) .0501(17) -.0028(14) .0110(14) -.0041(14)
C6 .049(2) .057(2) .0463(17) .0003(17) .0225(15) -.0001(15)
C7 .051(2) .0334(16) .0445(16) -.0022(15) .0126(14) .0006(13)
C8 .043(2) .0398(16) .0435(16) -.0005(15) -.0014(14) .0029(13)
C9 .0381(19) .0493(19) .0532(18) .0016(15) -.0018(15) .0003(15)
C10 .0385(19) .0349(16) .0564(18) -.0006(14) .0134(14) -.0064(14)
C11 .048(2) .058(2) .0464(17) -.0024(17) .0161(15) -.0050(15)
C12 .052(2) .0457(18) .0440(16) .0042(17) .0033(15) .0009(14)
C13 .039(2) .064(2) .0446(17) .0060(17) -.0035(14) -.0027(15)
C14 .055(2) .061(2) .079(2) -.0228(19) .0219(18) -.0026(19)

loop_
_atom_type_symbol
_atom_type_description
_atom_type_scat_dispersion_real
_atom_type_scat_dispersion_imag
_atom_type_scat_source
C C .0033 .0016 'International Tables Vol C Tables 4.2.6.8 and 6.1.1.4'
H H .0000 .0000 'International Tables Vol C Tables 4.2.6.8 and 6.1.1.4'
N N .0061 .0033 'International Tables Vol C Tables 4.2.6.8 and 6.1.1.4'
Cl Cl .1484 .1585 'International Tables Vol C Tables 4.2.6.8 and 6.1.1.4'
O O .0106 .0060 'International Tables Vol C Tables 4.2.6.8 and 6.1.1.4'

loop_
_geom_angle_atom_site_label_1
_geom_angle_atom_site_label_2
_geom_angle_atom_site_label_3
_geom_angle
O2 N5 O3 117.6(16)
O2 N5 O1 120.0(16)
O3 N5 O1 120.5(16)
C1 N1 C5 117.8(3)
C7 N2 C6 112.4(2)
C10 N3 C14 111.3(2)
C10 N3 C9 113.0(2)
C14 N3 C9 107.9(2)
C13 N4 C12 113.0(2)
N1 C1 C2 122.9(3)
N1 C1 C13 114.6(3)
C2 C1 C13 122.5(3)
C3 C2 C1 118.4(3)
C4 C3 C2 119.7(3)
C3 C4 C5 118.4(3)
N1 C5 C4 122.9(3)
N1 C5 C6 115.3(3)
C4 C5 C6 121.7(3)
N2 C6 C5 112.0(2)
N2 C7 C8 112.3(2)
C7 C8 C9 113.3(2)
N3 C9 C8 114.6(2)
N3 C10 C11 114.6(2)
C10 C11 C12 116.5(2)
N4 C12 C11 112.9(3)
N4 C13 C1 111.7(2)

loop_
_geom_bond_atom_site_label_1
_geom_bond_atom_site_label_2
_geom_bond_site_symmetry_2
_geom_bond_distance
_geom_bond_publ_flag
N5 O2 . 1.155(16) ?
N5 O3 . 1.160(16) ?
N5 O1 . 1.172(16) ?
N1 C1 . 1.335(3) ?
N1 C5 . 1.340(3) ?
N2 C7 . 1.481(4) ?
N2 C6 . 1.485(4) ?
N3 C10 . 1.498(3) ?
N3 C14 . 1.503(4) ?
N3 C9 . 1.507(3) ?
N4 C13 . 1.482(4) ?
N4 C12 . 1.486(4) ?
C1 C2 . 1.381(4) ?
C1 C13 . 1.507(4) ?
C2 C3 . 1.379(4) ?
C3 C4 . 1.370(4) ?
C4 C5 . 1.383(4) ?
C5 C6 . 1.499(4) ?
C7 C8 . 1.511(4) ?
C8 C9 . 1.520(4) ?
C10 C11 . 1.516(4) ?
C11 C12 . 1.519(4) ?

loop_
_geom_hbond_atom_site_label_D
_geom_hbond_atom_site_label_H
_geom_hbond_atom_site_label_A
_geom_hbond_site_symmetry_A
_geom_hbond_distance_DH
_geom_hbond_distance_HA
_geom_hbond_distance_DA
_geom_hbond_angle_DHA
N4 H4NB Cl1 1_545 .92(3) 2.38(4) 3.260(3) 160(3)
N2 H2NB Cl1 1_545 .96(3) 2.32(3) 3.237(3) 159(3)
N2 H2NA Cl2 1_545 .96(3) 2.11(3) 3.056(2) 167(3)
N4 H4NA Cl3 1_544 1.03(3) 2.07(3) 3.074(3) 164(3)
N4 H4NA O2 1_544 1.03(3) 1.72(4) 2.676(14) 152(3)
N4 H4NA O3 1_544 1.03(3) 1.91(3) 2.761(14) 137(3)
N3 H3N Cl2 4_756 .93(3) 2.20(3) 3.102(3) 166(3)
